data_2003814
loop_
_publ_author_name
'Nakamura, K.'
'Kurisaki, T.'
'Wakita, H.'
'Yamaguchi, T.'

_publ_section_title
;
 Sodium Triaqua(ethylenediaminetetraacetato)lanthanate(III)
 Pentahydrate and the Isomorphous Neodymium(III) and Europium(III)
 Salts
;
_journal_issue 8
_journal_name_full 'Acta Crystallographica Section C'
_journal_page_first 1559
_journal_page_last 1563
_journal_paper_doi 10.1107/S0108270195001843
_journal_volume 51
_journal_year 1995
_chemical_compound_source 'see text'
_chemical_formula_moiety 'C12 H12 Eu N2 Na O8 , 8H2 O'
_chemical_formula_sum 'C10 H28 Eu N2 Na O16'
_chemical_formula_weight 607.28
_space_group_IT_number 43
_symmetry_cell_setting orthorhombic
_symmetry_space_group_name_Hall 'F 2 -2d'
_symmetry_space_group_name_H-M 'F d d 2'
_atom_type_scat_source IntTabIV
_cell_angle_alpha 90
_cell_angle_beta 90
_cell_angle_gamma 90
_cell_formula_units_Z 16
_cell_length_a 19.460(3)
_cell_length_b 35.583(3)
_cell_length_c 12.127(3)
_cell_measurement_reflns_used 25
_cell_measurement_temperature 298
_cell_measurement_theta_max 19.90
_cell_measurement_theta_min 17.04
_cell_volume 8397(3)
_diffrn_measurement_device 'Rigaku AFC-5R'
_diffrn_measurement_method '\w/2\q scans'
_diffrn_radiation_type MoK\a
_diffrn_radiation_wavelength 0.71073
_diffrn_reflns_av_R_equivalents 'not measured'
_diffrn_reflns_limit_h_max 25
_diffrn_reflns_limit_h_min 0
_diffrn_reflns_limit_k_max 46
_diffrn_reflns_limit_k_min 0
_diffrn_reflns_limit_l_max 16
_diffrn_reflns_limit_l_min 0
_diffrn_reflns_number 2646
_diffrn_reflns_theta_max 27.5
_diffrn_standards_decay_% 3.12
_diffrn_standards_interval_count 150
_diffrn_standards_number 3
_exptl_absorpt_coefficient_mu 3.081
_exptl_absorpt_correction_T_max 1.00
_exptl_absorpt_correction_T_min 0.91
_exptl_absorpt_correction_type '\y scans (North, Phillips & Mathews, 1968)'
_exptl_crystal_colour colorless
_exptl_crystal_density_diffrn 1.921
_exptl_crystal_density_meas 1.920
_exptl_crystal_density_method 'flotation in CHCl~3~/CH~2~BrCH~2~Br'
_exptl_crystal_description prismatic
_exptl_crystal_size_max 0.4
_exptl_crystal_size_mid 0.3
_exptl_crystal_size_min 0.2
_refine_diff_density_max 0.55
_refine_diff_density_min -1.03
_refine_ls_extinction_method none
_refine_ls_goodness_of_fit_obs 1.97
_refine_ls_hydrogen_treatment 'H atoms were not located'
_refine_ls_number_parameters 270
_refine_ls_number_reflns 2275
_refine_ls_R_factor_obs 0.028
_refine_ls_shift/esd_max 0.001
_refine_ls_structure_factor_coef F
_refine_ls_weighting_details 'w = 1/[\s^2^(F) + 0.0001F^2^]'
_refine_ls_weighting_scheme calc
_refine_ls_wR_factor_obs 0.032
_reflns_number_observed 2275
_reflns_number_total 2339
_reflns_observed_criterion I>3\s(I)
_cod_data_source_file mu1164.cif
_cod_data_source_block mu1164c
_cod_depositor_comments
;
 Adding the _atom_site_type_symbol data item.

 Antanas Vaitkus,
 2017-01-30

The following automatic conversions were performed:

'_refine_ls_weighting_scheme' value 'w = 1/[\s^2^(F) + 0.0001F^2^]'
was changed to 'calc'. New tag '_refine_ls_weighting_details' was
created. The value of the new tag was set to 'w = 1/[\s^2^(F) +
0.0001F^2^]'.

Automatic conversion script
Id: cif_fix_values 3143 2015-03-26 13:38:13Z robertas 
;
_cod_original_cell_volume 8397(2)
_cod_database_code 2003814

loop_
_symmetry_equiv_pos_as_xyz
x,y,z
-x,-y,z
1/4+x,1/4-y,1/4+z
1/4-x,1/4+y,1/4+z
x,1/2+y,1/2+z
-x,1/2-y,1/2+z
1/4+x,3/4-y,3/4+z
1/4-x,3/4+y,3/4+z
1/2+x,y,1/2+z
1/2-x,-y,1/2+z
3/4+x,1/4-y,3/4+z
3/4-x,1/4+y,3/4+z
1/2+x,1/2+y,z
1/2-x,1/2-y,z
3/4+x,3/4-y,1/4+z
3/4-x,3/4+y,1/4+z

loop_
_atom_site_label
_atom_site_type_symbol
_atom_site_fract_x
_atom_site_fract_y
_atom_site_fract_z
_atom_site_B_iso_or_equiv
Eu Eu 0.58319(2) 0.345070(9) 0.5 1.26(1)
Na Na 0.6378(2) 0.3677(1) 0.1867(4) 3.5(2)
O(1) O 0.5181(3) 0.3354(2) 0.6649(5) 1.8(2)
O(2) O 0.5101(3) 0.3283(2) 0.8474(5) 3.0(3)
O(3) O 0.7043(3) 0.3314(2) 0.4689(4) 2.2(2)
O(4) O 0.8115(3) 0.3234(2) 0.5284(5) 3.4(3)
O(5) O 0.4716(3) 0.3314(2) 0.4277(5) 2.2(2)
O(6) O 0.4014(4) 0.2902(2) 0.3473(7) 5.0(4)
O(7) O 0.5970(3) 0.3179(2) 0.3180(5) 2.3(2)
O(8) O 0.6060(4) 0.2688(2) 0.2059(5) 3.8(3)
OW(1) O 0.5026(3) 0.4020(1) 0.5142(5) 2.2(2)
OW(2) O 0.6356(3) 0.3900(2) 0.6256(5) 2.4(3)
OW(3) O 0.6329(3) 0.3943(2) 0.3786(5) 1.8(2)
OW(4) O 0.5204(6) 0.3871(3) 0.169(1) 9.7(8)
OW(5) O 0.6189(7) 0.3211(3) 0.0469(8) 7.4(6)
OW(6) O 0.8956(6) 0.3490(2) 0.696(1) 8.0(7)
OW(7) O 0.6873(4) 0.2101(2) 0.1465(6) 3.4(3)
OW(8) O 0.7391(9) 0.2126(5) -0.060(1) 16.(1)
N(1) N 0.6489(3) 0.3064(2) 0.6594(6) 1.7(3)
N(2) N 0.5564(3) 0.2720(2) 0.4915(7) 2.0(2)
C(1) C 0.5418(3) 0.3268(2) 0.7578(8) 1.8(3)
C(2) C 0.6167(4) 0.3140(2) 0.7670(7) 2.2(3)
C(3) C 0.7487(4) 0.3247(2) 0.5444(6) 2.0(3)
C(4) C 0.7221(4) 0.3189(3) 0.6597(7) 2.4(4)
C(5) C 0.4499(5) 0.2981(3) 0.4100(7) 2.6(4)
C(6) C 0.4808(5) 0.2669(2) 0.4760(8) 2.9(4)
C(7) C 0.5991(4) 0.2830(2) 0.2988(7) 2.2(3)
C(8) C 0.5937(6) 0.2561(3) 0.396(1) 3.2(5)
C(9) C 0.6477(4) 0.2658(2) 0.6329(7) 2.3(3)
C(10) C 0.5774(5) 0.2528(3) 0.5958(9) 2.5(4)

loop_
_geom_angle_atom_site_label_1
_geom_angle_atom_site_label_2
_geom_angle_atom_site_label_3
_geom_angle_site_symmetry_1
_geom_angle_site_symmetry_3
_geom_angle
_geom_angle_publ_flag
O(1) Eu O(3) . . 127.8(2) yes
O(1) Eu O(5) . . 78.3(2) yes
O(1) Eu O(7) . . 139.7(2) yes
O(1) Eu OW(1) . . 74.6(2) yes
O(1) Eu OW(2) . . 78.0(2) yes
O(1) Eu OW(3) . . 143.4(2) yes
O(1) Eu N(1) . . 65.0(2) yes
O(1) Eu N(2) . . 77.7(2) yes
O(3) Eu O(5) . . 141.3(2) yes
O(3) Eu O(7) . . 70.9(2) yes
O(3) Eu OW(1) . . 139.4(2) yes
O(3) Eu OW(2) . . 79.8(2) yes
O(3) Eu OW(3) . . 70.9(2) yes
O(3) Eu N(1) . . 63.2(2) yes
O(3) Eu N(2) . . 89.3(2) yes
O(5) Eu O(7) . . 71.7(2) yes
O(5) Eu OW(1) . . 68.3(2) yes
O(5) Eu OW(2) . . 138.1(2) yes
O(5) Eu OW(3) . . 106.2(2) yes
O(5) Eu N(1) . . 126.2(2) yes
O(5) Eu N(2) . . 66.9(2) yes
O(7) Eu OW(1) . . 116.3(2) yes
O(7) Eu OW(2) . . 141.8(2) yes
O(7) Eu OW(3) . . 72.5(2) yes
O(7) Eu N(1) . . 113.4(2) yes
O(7) Eu N(2) . . 66.1(2) yes
OW(1) Eu OW(2) . . 72.3(2) yes
OW(1) Eu OW(3) . . 73.8(2) yes
OW(1) Eu N(1) . . 130.1(2) yes
OW(1) Eu N(2) . . 130.9(2) yes
OW(2) Eu OW(3) . . 75.2(2) yes
OW(2) Eu N(1) . . 71.8(2) yes
OW(2) Eu N(2) . . 138.6(2) yes
OW(3) Eu N(1) . . 126.9(2) yes
OW(3) Eu N(2) . . 138.1(2) yes
N(1) Eu N(2) . . 67.7(2) yes
O(1) C(1) O(2) . . 126.0(6) no
O(2) C(1) C(2) . . 114.8(8) no
C(1) C(2) N(1) . . 113.2(7) no
C(2) N(1) C(4) . . 110.5(6) no
N(1) C(4) C(3) . . 111.5(7) no
N(2) C(8) C(7) . . 113.5(8) no
C(8) C(7) O(7) . . 118.2(8) no
O(7) C(7) O(8) . . 124.9(8) no
O(8) C(7) C(8) . . 116.9(8) no
C(8) N(2) C(6) . . 109.8(8) no
C(4) C(3) O(4) . . 118.6(7) no
O(4) C(3) O(3) . . 124.1(7) no
O(3) C(3) C(4) . . 117.3(6) no
C(4) N(1) C(9) . . 107.7(6) no
N(1) C(9) C(10) . . 112.2(7) no
C(9) C(10) N(2) . . 111.0(7) no
C(10) N(2) C(8) . . 110.6(6) no
N(2) C(6) C(5) . . 111.9(7) no
C(6) C(5) O(5) . . 117.9(7) no
O(5) C(5) O(6) . . 124.3(9) no
O(6) C(5) C(6) . . 117.7(8) no
C(6) N(2) C(10) . . 108.7(7) no
C(9) N(1) C(2) . . 111.3(6) no
C(2) C(1) O(1) . . 119.2(8) no
O(5) Na O(7) 7_554 . 139.8(3) yes
O(5) Na OW(1) 7_554 7_554 68.3(2) yes
O(5) Na OW(3) 7_554 . 77.8(2) yes
O(5) Na OW(5) 7_554 . 125.7(3) yes
O(5) Na OW(4) 7_554 . 114.9(3) yes
O(7) Na OW(1) . 7_554 81.2(2) yes
O(7) Na OW(3) . . 70.5(2) yes
O(7) Na OW(4) . . 87.6(4) yes
O(7) Na OW(5) . . 84.9(3) yes
OW(1) Na OW(3) 7_554 . 78.0(2) yes
OW(1) Na OW(4) 7_554 . 163.3(5) yes
OW(1) Na OW(5) 7_554 . 102.0(4) yes
OW(3) Na OW(4) . . 86.6(4) yes
OW(3) Na OW(5) . . 155.2(3) yes
OW(4) Na OW(5) . . 89.3(5) yes

loop_
_geom_bond_atom_site_label_1
_geom_bond_atom_site_label_2
_geom_bond_site_symmetry_2
_geom_bond_distance
_geom_bond_publ_flag
Eu O(1) . 2.391(6) yes
Eu O(3) . 2.436(5) yes
Eu O(5) . 2.392(5) yes
Eu O(7) . 2.425(6) yes
Eu OW(1) . 2.566(5) yes
Eu OW(2) . 2.432(6) yes
Eu OW(3) . 2.484(5) yes
Eu N(1) . 2.695(7) yes
Eu N(2) . 2.653(6) yes
O(1) C(1) . 1.260(10) no
O(2) C(1) . 1.250(10) no
O(3) C(3) . 1.280(9) no
O(4) C(3) . 1.240(9) no
O(5) C(5) . 1.280(10) no
O(6) C(5) . 1.240(10) no
O(7) C(7) . 1.260(10) no
O(8) C(7) . 1.240(10) no
N(1) C(2) . 1.470(10) no
N(1) C(4) . 1.490(10) no
N(1) C(9) . 1.480(10) no
N(2) C(6) . 1.490(10) no
N(2) C(8) . 1.480(10) no
N(2) C(10) . 1.500(10) no
C(1) C(2) . 1.530(10) no
C(3) C(4) . 1.500(10) no
C(5) C(6) . 1.490(10) no
C(7) C(8) . 1.520(10) no
C(9) C(10) . 1.510(10) no
Na O(5) 7_554 2.438(7) yes
Na O(7) . 2.514(7) yes
Na OW(1) 7_554 2.524(7) yes
Na OW(3) . 2.515(7) yes
Na OW(4) . 2.400(10) yes
Na OW(5) . 2.400(10) yes

loop_
_geom_contact_atom_site_label_1
_geom_contact_atom_site_label_2
_geom_contact_distance
_geom_contact_site_symmetry_2
_geom_contact_publ_flag
O(1) OW(3) 2.764(8) 15_455 yes
O(2) OW(2) 2.696(9) 15_455 yes
O(3) OW(1) 2.721(8) 7_554 yes
O(4) OW(2) 2.684(9) 7_554 yes
O(4) OW(6) 2.760(10) . yes
O(6) OW(6) 2.780(10) 9_454 yes
O(6) OW(8) 2.96(2) 6_655 yes
O(8) OW(5) 2.690(10) . yes
O(8) OW(7) 2.720(10) . yes
OW(1) OW(7) 2.772(8) 4_655 yes
OW(3) OW(7) 2.719(8) 4_655 yes
OW(4) OW(6) 2.80(2) 9_454 yes
OW(4) OW(8) 2.71(2) 4_655 yes
OW(7) OW(8) 2.70(2) . yes
OW(8) OW(8) 2.69(4) 14_655 yes
